data_7211104
loop_
_publ_author_name
'Anthony, Savarimuthu Philip'
'Wang, Longsheng'
'Varughese, Sunil'
'Draper, Sylvia M.'

_publ_section_title
;
 A structurally versatile coordination polymer: demonstrating spontaneous
 resolution, conformational polymorphism and gel formation
;
_journal_issue 33
_journal_name_full CrystEngComm
_journal_page_first 6602
_journal_paper_doi 10.1039/c3ce41224e
_journal_volume 15
_journal_year 2013
_chemical_formula_sum 'C59 H34 Ag3 F9 N8 O14 S3'
_chemical_formula_weight 1669.73
_chemical_name_systematic
;
?
;
_space_group_IT_number 2
_symmetry_cell_setting triclinic
_symmetry_space_group_name_Hall '-P 1'
_symmetry_space_group_name_H-M 'P -1'
_atom_sites_solution_hydrogens geom
_atom_sites_solution_primary direct
_atom_sites_solution_secondary difmap
_audit_creation_method SHELXL-97
_cell_angle_alpha 90.00
_cell_angle_beta 108.459(6)
_cell_angle_gamma 90.00
_cell_formula_units_Z 2
_cell_length_a 14.141(3)
_cell_length_b 15.663(3)
_cell_length_c 16.402(3)
_cell_measurement_temperature 150(2)
_cell_volume 3446.0(12)
_computing_cell_refinement 'Bruker SMART'
_computing_data_collection 'Bruker SMART'
_computing_data_reduction 'Bruker SAINT'
_computing_molecular_graphics 'Bruker SHELXTL'
_computing_publication_material 'Bruker SHELXTL'
_computing_structure_refinement 'SHELXL-97 (Sheldrick, 1997)'
_computing_structure_solution 'SHELXS-97 (Sheldrick, 1990)'
_diffrn_ambient_temperature 150(2)
_diffrn_measured_fraction_theta_full 0.983
_diffrn_measured_fraction_theta_max 0.983
_diffrn_measurement_device_type 'CCD area detector'
_diffrn_measurement_method 'phi and omega scans'
_diffrn_radiation_monochromator graphite
_diffrn_radiation_source 'fine-focus sealed tube'
_diffrn_radiation_type MoK\a
_diffrn_radiation_wavelength 0.71075
_diffrn_reflns_av_R_equivalents 0.0580
_diffrn_reflns_av_sigmaI/netI 0.0716
_diffrn_reflns_limit_h_max 16
_diffrn_reflns_limit_h_min -16
_diffrn_reflns_limit_k_max 18
_diffrn_reflns_limit_k_min -18
_diffrn_reflns_limit_l_max 19
_diffrn_reflns_limit_l_min -19
_diffrn_reflns_number 48860
_diffrn_reflns_theta_full 24.50
_diffrn_reflns_theta_max 24.50
_diffrn_reflns_theta_min 2.11
_exptl_absorpt_coefficient_mu 1.024
_exptl_absorpt_correction_T_max 0.8532
_exptl_absorpt_correction_T_min 0.7985
_exptl_absorpt_correction_type multi-scan
_exptl_absorpt_process_details 'blessing, Acta Cryst. 1995(A51) 33-38'
_exptl_crystal_density_diffrn 1.609
_exptl_crystal_density_method 'not measured'
_exptl_crystal_F_000 1652
_exptl_crystal_size_max 0.23
_exptl_crystal_size_mid 0.19
_exptl_crystal_size_min 0.16
_platon_squeeze_details
;
;
_refine_diff_density_max 2.507
_refine_diff_density_min -1.573
_refine_diff_density_rms 0.167
_refine_ls_extinction_method none
_refine_ls_goodness_of_fit_ref 1.077
_refine_ls_hydrogen_treatment mixed
_refine_ls_matrix_type full
_refine_ls_number_parameters 881
_refine_ls_number_reflns 11291
_refine_ls_number_restraints 213
_refine_ls_restrained_S_all 1.139
_refine_ls_R_factor_all 0.0979
_refine_ls_R_factor_gt 0.0828
_refine_ls_shift/su_max 0.001
_refine_ls_shift/su_mean 0.000
_refine_ls_structure_factor_coef Fsqd
_refine_ls_weighting_details 'calc w=1/[\s^2^(Fo^2^)+(0.1620P)^2^+1.6772P] where P=(Fo^2^+2Fc^2^)/3'
_refine_ls_weighting_scheme calc
_refine_ls_wR_factor_gt 0.2318
_refine_ls_wR_factor_ref 0.2550
_reflns_number_gt 8017
_reflns_number_total 11291
_reflns_threshold_expression >2sigma(I)
_cod_data_source_file c3ce41224e.txt
_cod_data_source_block a
_cod_depositor_comments
;
The following automatic conversions were performed:

'_symmetry_cell_setting' value 'Triclinic' changed to 'triclinic'
according to /home/saulius/struct/CIF-dictionaries/cif_core.dic
dictionary named 'cif_core.dic' version 2.4.2 from 2011-04-26.

Automatic conversion script
Id: cif_fix_values 1891 2012-01-12 08:04:46Z andrius 
;
_cod_original_sg_symbol_H-M P-1
_cod_database_code 7211104

loop_
_symmetry_equiv_pos_as_xyz
'x, y, z'
'-x, -y, -z'

loop_
_atom_site_label
_atom_site_type_symbol
_atom_site_fract_x
_atom_site_fract_y
_atom_site_fract_z
_atom_site_U_iso_or_equiv
_atom_site_adp_type
_atom_site_occupancy
_atom_site_symmetry_multiplicity
_atom_site_calc_flag
_atom_site_refinement_flags
_atom_site_disorder_assembly
_atom_site_disorder_group
Ag1 Ag 0.77344(5) 0.74326(4) 1.18993(4) 0.0490(3) Uani 1 1 d D A .
Ag2 Ag 0.55116(5) 0.92599(4) 1.09090(5) 0.0571(3) Uani 1 1 d D . .
Ag3 Ag 0.38048(4) 0.47658(4) 0.94599(4) 0.0437(2) Uani 1 1 d . . .
S2 S 0.10552(14) 0.41227(13) 0.85856(13) 0.0435(5) Uani 1 1 d DU . .
S3 S 0.6158(2) 0.7887(2) 0.45361(16) 0.0765(9) Uani 1 1 d . . .
O1 O 0.7708(4) 0.9583(3) 0.8638(4) 0.0460(14) Uani 1 1 d . . .
O2 O 0.4415(4) 0.8451(4) 0.7848(4) 0.0596(17) Uani 1 1 d . . .
O3 O 0.6737(4) 0.2838(3) 1.0166(4) 0.0489(15) Uani 1 1 d . . .
O4 O 0.5051(4) 0.4878(4) 1.2908(3) 0.0502(15) Uani 1 1 d . . .
O5 O 0.6670(5) 0.8532(4) 1.2287(4) 0.0651(18) Uani 1 1 d D . .
H5D H 0.7163(13) 0.8798(13) 1.2604(15) 0.098 Uiso 1 1 d D . .
H5E H 0.6456(17) 0.8200(14) 1.2582(16) 0.098 Uiso 1 1 d D . .
O13 O 0.5781(4) 0.8047(4) 0.5175(4) 0.0548(15) Uani 1 1 d . . .
O14 O 0.5814(7) 0.6910(6) 0.4408(6) 0.097(3) Uani 1 1 d . . .
N1 N 0.7949(5) 0.8569(5) 1.0825(4) 0.056(2) Uani 1 1 d . . .
N2 N 0.5563(6) 1.0538(5) 0.8457(6) 0.068(2) Uani 1 1 d . . .
N3 N 0.5558(5) 0.8533(4) 0.9949(5) 0.0488(18) Uani 1 1 d . . .
N4 N 0.3838(5) 0.6060(4) 0.8453(5) 0.0448(16) Uani 1 1 d . . .
N5 N 0.4420(5) 0.3634(4) 0.9261(4) 0.0427(16) Uani 1 1 d . . .
N6 N 0.6607(5) 0.0513(4) 1.0841(5) 0.056(2) Uani 1 1 d . . .
N7 N 0.3662(5) 0.4828(4) 1.0750(4) 0.0452(16) Uani 1 1 d . . .
N8 N 0.7193(5) 0.6229(5) 1.2706(4) 0.0521(19) Uani 1 1 d . . .
F4 F 0.0903(7) 0.4572(5) 0.9968(6) 0.133(3) Uani 1 1 d U . .
F5 F -0.0355(4) 0.3727(5) 0.9383(5) 0.104(2) Uani 1 1 d U . .
F6 F 0.0949(6) 0.3237(5) 1.0116(5) 0.106(2) Uani 1 1 d U . .
F7 F 0.7849(8) 0.8551(9) 0.5151(14) 0.314(13) Uani 1 1 d . . .
F8 F 0.7682(7) 0.7247(9) 0.5773(7) 0.174(6) Uani 1 1 d . . .
F9 F 0.7859(5) 0.7496(4) 0.4514(6) 0.114(3) Uani 1 1 d . . .
C2 C 0.0588(6) 0.3989(6) 0.9504(6) 0.057(2) Uani 1 1 d U . .
C3 C 0.7424(9) 0.7710(11) 0.5041(14) 0.117(6) Uani 1 1 d . . .
C11 C 0.8236(5) 0.9245(5) 1.0411(5) 0.044(2) Uani 1 1 d D . .
C12 C 0.8606(5) 0.9983(5) 0.9983(5) 0.045(2) Uani 1 1 d D . .
C13 C 0.9291(6) 1.0598(5) 1.0418(6) 0.051(2) Uani 1 1 d . . .
H13A H 0.9533 1.0561 1.1028 0.061 Uiso 1 1 calc R . .
C14 C 0.9693(6) 1.1342(5) 0.9992(7) 0.060(3) Uani 1 1 d . . .
H14A H 1.0154 1.1719 1.0370 0.072 Uiso 1 1 calc R . .
C15 C 0.9436(6) 1.1525(5) 0.9068(8) 0.060(3) Uani 1 1 d . . .
H15A H 0.9708 1.1987 0.8839 0.072 Uiso 1 1 calc R . .
C16 C 0.8769(6) 1.0961(5) 0.8580(6) 0.044(2) Uani 1 1 d . . .
H16A H 0.8546 1.1008 0.7971 0.053 Uiso 1 1 calc R . .
C17 C 0.8365(5) 1.0214(4) 0.9045(5) 0.0394(19) Uani 1 1 d . . .
C21 C 0.5924(7) 1.0393(5) 0.7967(7) 0.056(2) Uani 1 1 d . . .
C22 C 0.6382(6) 1.0189(4) 0.7375(6) 0.0419(19) Uani 1 1 d . . .
C23 C 0.5934(7) 1.0351(6) 0.6473(6) 0.054(2) Uani 1 1 d . . .
H23A H 0.5294 1.0610 0.6275 0.064 Uiso 1 1 calc R . .
C24 C 0.6380(7) 1.0151(6) 0.5929(6) 0.062(3) Uani 1 1 d . . .
H24A H 0.6108 1.0268 0.5331 0.075 Uiso 1 1 calc R . .
C25 C 0.7281(7) 0.9756(6) 0.6284(6) 0.055(2) Uani 1 1 d . . .
H25A H 0.7625 0.9579 0.5901 0.066 Uiso 1 1 calc R . .
C26 C 0.7761(6) 0.9583(5) 0.7191(6) 0.045(2) Uani 1 1 d . . .
H26A H 0.8395 0.9313 0.7384 0.054 Uiso 1 1 calc R . .
C27 C 0.7302(6) 0.9804(5) 0.7735(5) 0.0392(18) Uani 1 1 d . . .
C31 C 0.5737(5) 0.8267(5) 0.9435(5) 0.0388(18) Uani 1 1 d . . .
C32 C 0.5960(5) 0.7953(4) 0.8768(5) 0.0317(15) Uani 1 1 d . . .
C33 C 0.6861(5) 0.7591(4) 0.8923(5) 0.0356(17) Uani 1 1 d . . .
H33A H 0.7309 0.7514 0.9488 0.043 Uiso 1 1 calc R . .
C34 C 0.7073(6) 0.7355(5) 0.8249(5) 0.0405(18) Uani 1 1 d . . .
H34A H 0.7688 0.7076 0.8306 0.049 Uiso 1 1 calc R . .
C35 C 0.6378(6) 0.7516(5) 0.7409(5) 0.0424(19) Uani 1 1 d . . .
H35A H 0.6584 0.7365 0.6930 0.051 Uiso 1 1 calc R . .
C36 C 0.5485(6) 0.7851(5) 0.7243(5) 0.045(2) Uani 1 1 d . . .
H36A H 0.5040 0.7927 0.6677 0.054 Uiso 1 1 calc R . .
C37 C 0.5272(6) 0.8065(5) 0.7923(5) 0.0405(18) Uani 1 1 d . . .
C41 C 0.3522(6) 0.6683(5) 0.7912(6) 0.054(2) Uani 1 1 d DU . .
C42 C 0.3115(7) 0.7384(6) 0.7270(7) 0.072(2) Uani 1 1 d DU . .
C43 C 0.2171(10) 0.7281(8) 0.6699(9) 0.102(3) Uani 1 1 d U . .
H43A H 0.1824 0.6759 0.6687 0.123 Uiso 1 1 calc R . .
C44 C 0.1687(11) 0.7987(9) 0.6096(11) 0.121(4) Uani 1 1 d U . .
H44A H 0.1032 0.7893 0.5716 0.145 Uiso 1 1 calc R . .
C45 C 0.2171(11) 0.8849(9) 0.6050(10) 0.117(4) Uani 1 1 d U . .
H45A H 0.1843 0.9276 0.5649 0.140 Uiso 1 1 calc R . .
C46 C 0.3073(9) 0.8966(8) 0.6600(8) 0.089(3) Uani 1 1 d U . .
H46A H 0.3421 0.9486 0.6604 0.107 Uiso 1 1 calc R . .
C47 C 0.3535(7) 0.8264(6) 0.7217(7) 0.069(2) Uani 1 1 d U . .
C51 C 0.4969(5) 0.3342(5) 0.9038(5) 0.0389(18) Uani 1 1 d . . .
C52 C 0.5664(5) 0.3030(5) 0.8724(5) 0.0396(18) Uani 1 1 d . . .
C53 C 0.5426(6) 0.3004(5) 0.7841(6) 0.047(2) Uani 1 1 d . . .
H53A H 0.4776 0.3136 0.7471 0.056 Uiso 1 1 calc R . .
C54 C 0.6160(7) 0.2782(6) 0.7536(7) 0.058(2) Uani 1 1 d . . .
H54A H 0.6047 0.2746 0.6935 0.070 Uiso 1 1 calc R . .
C55 C 0.7121(7) 0.2597(6) 0.8135(7) 0.063(3) Uani 1 1 d . . .
H55A H 0.7648 0.2466 0.7912 0.076 Uiso 1 1 calc R . .
C56 C 0.7327(6) 0.2599(5) 0.9002(6) 0.049(2) Uani 1 1 d . . .
H56A H 0.7972 0.2450 0.9370 0.059 Uiso 1 1 calc R . .
C57 C 0.6612(5) 0.2812(4) 0.9323(6) 0.0412(19) Uani 1 1 d . . .
C61 C 0.7179(6) 0.1074(5) 1.1029(6) 0.047(2) Uani 1 1 d . . .
C62 C 0.7886(6) 0.1799(5) 1.1240(6) 0.047(2) Uani 1 1 d . . .
C63 C 0.8780(7) 0.1646(6) 1.1915(7) 0.064(3) Uani 1 1 d . . .
H63A H 0.8923 0.1117 1.2214 0.077 Uiso 1 1 calc R . .
C64 C 0.9444(8) 0.2348(6) 1.2108(10) 0.100(5) Uani 1 1 d . . .
H64A H 1.0061 0.2281 1.2554 0.121 Uiso 1 1 calc R . .
C65 C 0.9236(8) 0.3187(6) 1.1656(11) 0.113(6) Uani 1 1 d . . .
H65A H 0.9730 0.3620 1.1819 0.136 Uiso 1 1 calc R . .
C66 C 0.8338(7) 0.3364(5) 1.0997(9) 0.078(4) Uani 1 1 d . . .
H66A H 0.8199 0.3906 1.0725 0.094 Uiso 1 1 calc R . .
C67 C 0.7662(6) 0.2673(5) 1.0772(6) 0.049(2) Uani 1 1 d . . .
C71 C 0.3531(5) 0.4855(5) 1.1401(5) 0.0386(18) Uani 1 1 d . . .
C72 C 0.3324(5) 0.4899(5) 1.2170(5) 0.0414(18) Uani 1 1 d . . .
C73 C 0.2346(6) 0.4977(7) 1.2171(7) 0.066(3) Uani 1 1 d . . .
H73A H 0.1805 0.4992 1.1650 0.079 Uiso 1 1 calc R . .
C74 C 0.2187(10) 0.5032(9) 1.2962(11) 0.104(5) Uani 1 1 d . . .
H74A H 0.1525 0.5109 1.2972 0.124 Uiso 1 1 calc R . .
C75 C 0.2942(11) 0.4981(12) 1.3730(9) 0.115(5) Uani 1 1 d . . .
H75A H 0.2803 0.5000 1.4260 0.138 Uiso 1 1 calc R . .
C76 C 0.3886(9) 0.4902(9) 1.3714(7) 0.083(4) Uani 1 1 d . . .
H76A H 0.4413 0.4858 1.4242 0.099 Uiso 1 1 calc R . .
C77 C 0.4103(6) 0.4884(6) 1.2977(6) 0.050(2) Uani 1 1 d . . .
C81 C 0.6979(5) 0.5556(5) 1.3165(5) 0.046(2) Uani 1 1 d D . .
C82 C 0.6750(6) 0.4825(6) 1.3681(5) 0.058(3) Uani 1 1 d D . .
C83 C 0.7532(7) 0.4325(9) 1.4397(6) 0.086(4) Uani 1 1 d . . .
H83A H 0.8207 0.4499 1.4523 0.104 Uiso 1 1 calc R . .
C84 C 0.7328(8) 0.3561(10) 1.4938(7) 0.100(5) Uani 1 1 d . . .
H84A H 0.7880 0.3300 1.5353 0.120 Uiso 1 1 calc R . .
C85 C 0.6340(8) 0.3235(8) 1.4834(6) 0.078(3) Uani 1 1 d . . .
H85A H 0.6213 0.2782 1.5171 0.093 Uiso 1 1 calc R . .
C86 C 0.5563(7) 0.3663(7) 1.4167(5) 0.062(3) Uani 1 1 d . . .
H86A H 0.4895 0.3480 1.4062 0.074 Uiso 1 1 calc R . .
C87 C 0.5763(6) 0.4411(6) 1.3609(5) 0.051(2) Uani 1 1 d . . .
S1 S 0.9422(3) 0.9023(2) 1.2998(2) 0.1125(16) Uani 1 1 d D A .
C1 C 0.9960(8) 0.9166(5) 1.4082(5) 0.108(4) Uani 1 1 d DU . .
F1 F 1.0930(6) 0.8832(7) 1.4206(6) 0.045(4) Uani 0.426(15) 1 d PDU A 1
F10 F 0.8663(9) 0.9563(10) 1.3905(9) 0.119(6) Uani 0.574(15) 1 d P A 3
F2 F 1.0264(5) 1.0006(4) 1.4125(4) 0.0784(18) Uani 1 1 d DU A .
F3 F 0.9693(5) 0.8738(4) 1.4719(4) 0.0748(16) Uani 1 1 d DU A .
O6 O 0.9069(6) 0.8155(4) 1.3023(5) 0.109(4) Uani 1 1 d D . .
O7 O 0.9798(6) 0.9637(5) 1.2421(4) 0.091(3) Uani 1 1 d D . .
O8 O 0.8407(6) 0.9495(6) 1.2816(7) 0.115(3) Uani 1 1 d D . .
O9 O 0.1996(5) 0.4542(6) 0.8792(6) 0.106(2) Uani 1 1 d DU . .
O10 O 0.0600(10) 0.4896(6) 0.8040(7) 0.131(3) Uani 1 1 d DU . .
O11 O 0.0671(7) 0.3362(5) 0.8206(6) 0.106(3) Uani 1 1 d DU . .
O12 O 0.5951(11) 0.8380(9) 0.3711(7) 0.170(7) Uani 1 1 d . . .

loop_
_atom_site_aniso_label
_atom_site_aniso_U_11
_atom_site_aniso_U_22
_atom_site_aniso_U_33
_atom_site_aniso_U_23
_atom_site_aniso_U_13
_atom_site_aniso_U_12
Ag1 0.0442(4) 0.0607(5) 0.0444(4) -0.0197(3) 0.0175(3) -0.0169(3)
Ag2 0.0525(4) 0.0492(5) 0.0840(5) -0.0455(4) 0.0420(4) -0.0137(3)
Ag3 0.0349(4) 0.0382(4) 0.0549(4) -0.0185(3) 0.0096(3) 0.0076(3)
S2 0.0355(10) 0.0442(11) 0.0518(11) -0.0295(9) 0.0153(9) -0.0106(8)
S3 0.0546(15) 0.132(3) 0.0526(14) 0.0122(15) 0.0310(12) 0.0394(16)
O1 0.052(3) 0.040(3) 0.052(3) -0.024(3) 0.025(3) -0.013(2)
O2 0.037(3) 0.059(4) 0.072(4) -0.025(3) 0.001(3) 0.014(3)
O3 0.034(3) 0.044(3) 0.066(4) -0.025(3) 0.012(3) 0.007(2)
O4 0.025(3) 0.091(4) 0.032(3) -0.019(3) 0.006(2) -0.008(3)
O5 0.066(4) 0.065(4) 0.076(4) -0.044(3) 0.039(4) -0.005(3)
O13 0.050(3) 0.071(4) 0.051(3) -0.014(3) 0.026(3) 0.009(3)
O14 0.101(6) 0.095(6) 0.095(6) -0.048(5) 0.030(5) -0.039(5)
N1 0.036(4) 0.093(6) 0.040(4) -0.034(4) 0.015(3) -0.016(4)
N2 0.072(5) 0.053(5) 0.104(7) -0.040(4) 0.065(5) -0.006(4)
N3 0.041(4) 0.042(4) 0.070(5) -0.036(4) 0.027(4) -0.013(3)
N4 0.042(4) 0.028(3) 0.063(4) -0.010(3) 0.015(3) 0.005(3)
N5 0.034(3) 0.042(4) 0.052(4) -0.021(3) 0.014(3) 0.008(3)
N6 0.048(4) 0.039(4) 0.084(5) -0.037(4) 0.026(4) -0.007(3)
N7 0.047(4) 0.042(4) 0.038(4) -0.017(3) 0.000(3) -0.003(3)
N8 0.035(4) 0.079(5) 0.046(4) -0.028(4) 0.018(3) -0.014(3)
F4 0.171(7) 0.119(6) 0.155(7) -0.109(5) 0.118(6) -0.077(5)
F5 0.046(3) 0.150(6) 0.133(6) -0.066(5) 0.051(4) -0.019(4)
F6 0.122(6) 0.108(6) 0.090(5) 0.005(4) 0.034(4) 0.029(5)
F7 0.124(8) 0.246(14) 0.63(3) -0.34(2) 0.210(14) -0.115(9)
F8 0.099(7) 0.247(13) 0.127(7) -0.094(8) -0.034(6) 0.097(8)
F9 0.069(4) 0.088(5) 0.204(9) -0.073(5) 0.072(5) -0.002(3)
C2 0.038(4) 0.062(5) 0.074(5) -0.044(4) 0.020(4) -0.003(4)
C3 0.036(6) 0.128(12) 0.191(17) -0.071(12) 0.042(9) 0.005(7)
C11 0.026(4) 0.064(6) 0.047(4) -0.033(4) 0.017(3) -0.011(4)
C12 0.027(4) 0.053(5) 0.058(5) -0.035(4) 0.020(4) 0.005(3)
C13 0.030(4) 0.045(5) 0.076(6) -0.041(4) 0.012(4) 0.005(3)
C14 0.033(4) 0.042(5) 0.097(8) -0.034(5) 0.009(5) 0.004(4)
C15 0.029(4) 0.025(4) 0.124(9) -0.023(5) 0.023(5) -0.003(3)
C16 0.033(4) 0.033(4) 0.069(5) -0.017(4) 0.021(4) 0.006(3)
C17 0.028(4) 0.026(4) 0.071(5) -0.025(4) 0.024(4) -0.001(3)
C21 0.062(5) 0.030(4) 0.095(7) -0.012(4) 0.053(6) -0.005(4)
C22 0.049(5) 0.022(4) 0.069(5) -0.011(4) 0.039(4) 0.002(3)
C23 0.048(5) 0.049(5) 0.073(6) 0.007(4) 0.032(5) 0.012(4)
C24 0.061(6) 0.072(7) 0.057(6) -0.007(5) 0.022(5) 0.005(5)
C25 0.052(5) 0.065(6) 0.057(5) -0.020(4) 0.032(4) -0.006(4)
C26 0.040(4) 0.044(5) 0.058(5) -0.026(4) 0.024(4) -0.002(3)
C27 0.038(4) 0.032(4) 0.054(5) -0.021(3) 0.024(4) -0.004(3)
C31 0.032(4) 0.034(4) 0.050(5) -0.020(4) 0.013(3) -0.005(3)
C32 0.035(4) 0.025(4) 0.040(4) -0.015(3) 0.019(3) -0.005(3)
C33 0.036(4) 0.033(4) 0.037(4) -0.020(3) 0.010(3) -0.003(3)
C34 0.041(4) 0.036(4) 0.046(4) -0.027(3) 0.017(4) -0.010(3)
C35 0.053(5) 0.041(4) 0.040(4) -0.021(3) 0.023(4) -0.016(4)
C36 0.055(5) 0.042(5) 0.033(4) -0.014(3) 0.004(4) -0.009(4)
C37 0.037(4) 0.028(4) 0.053(5) -0.013(3) 0.008(4) -0.004(3)
C41 0.036(4) 0.051(4) 0.072(5) -0.014(4) 0.011(3) 0.000(3)
C42 0.048(4) 0.056(4) 0.095(5) -0.001(4) -0.001(4) 0.007(3)
C43 0.072(5) 0.077(5) 0.124(6) 0.012(5) -0.018(5) -0.001(4)
C44 0.087(5) 0.093(5) 0.140(6) 0.025(5) -0.023(5) -0.001(5)
C45 0.087(5) 0.086(5) 0.136(6) 0.031(5) -0.024(5) 0.008(5)
C46 0.065(5) 0.067(5) 0.113(6) 0.018(4) -0.003(4) 0.011(4)
C47 0.047(4) 0.055(4) 0.090(5) 0.004(4) 0.002(4) 0.011(3)
C51 0.030(4) 0.035(4) 0.045(4) -0.019(3) 0.002(3) 0.000(3)
C52 0.031(4) 0.030(4) 0.063(5) -0.014(4) 0.023(4) 0.000(3)
C53 0.043(4) 0.041(5) 0.063(5) -0.023(4) 0.026(4) 0.000(4)
C54 0.061(6) 0.053(5) 0.075(6) -0.022(5) 0.040(5) -0.004(4)
C55 0.056(6) 0.049(5) 0.102(8) -0.017(5) 0.050(6) 0.011(4)
C56 0.035(4) 0.038(5) 0.080(6) -0.012(4) 0.026(4) 0.007(3)
C57 0.033(4) 0.022(4) 0.073(6) -0.016(4) 0.023(4) -0.002(3)
C61 0.037(4) 0.034(4) 0.072(6) -0.020(4) 0.020(4) 0.007(4)
C62 0.032(4) 0.031(4) 0.074(6) -0.030(4) 0.010(4) 0.008(3)
C63 0.042(5) 0.035(5) 0.105(8) -0.020(5) 0.008(5) 0.009(4)
C64 0.050(6) 0.042(6) 0.163(13) -0.022(7) -0.032(7) 0.004(5)
C65 0.042(6) 0.037(6) 0.214(16) -0.036(7) -0.026(7) 0.001(4)
C66 0.047(5) 0.016(4) 0.153(11) -0.016(5) 0.004(6) 0.002(4)
C67 0.031(4) 0.031(4) 0.077(6) -0.024(4) 0.004(4) 0.011(3)
C71 0.028(4) 0.033(4) 0.046(5) -0.016(3) -0.001(3) -0.003(3)
C72 0.030(4) 0.044(5) 0.052(5) -0.015(4) 0.015(3) -0.005(3)
C73 0.024(4) 0.082(7) 0.091(7) -0.001(6) 0.018(5) 0.000(4)
C74 0.074(8) 0.120(11) 0.155(14) -0.015(10) 0.091(10) 0.002(7)
C75 0.079(9) 0.201(17) 0.083(9) -0.027(10) 0.052(8) 0.019(10)
C76 0.065(7) 0.136(11) 0.057(6) -0.041(6) 0.033(5) -0.009(7)
C77 0.035(4) 0.069(6) 0.051(5) -0.021(4) 0.023(4) -0.018(4)
C81 0.026(4) 0.078(6) 0.034(4) -0.023(4) 0.010(3) -0.019(4)
C82 0.030(4) 0.104(8) 0.037(4) -0.015(5) 0.004(3) -0.021(4)
C83 0.036(5) 0.161(12) 0.047(5) 0.024(7) -0.009(4) -0.031(6)
C84 0.050(6) 0.174(14) 0.062(7) 0.041(8) -0.001(5) -0.026(7)
C85 0.055(6) 0.118(10) 0.048(5) 0.009(6) -0.002(5) -0.031(6)
C86 0.050(5) 0.098(8) 0.037(4) -0.019(5) 0.014(4) -0.037(5)
C87 0.032(4) 0.090(7) 0.027(4) -0.021(4) 0.004(3) -0.027(4)
S1 0.120(3) 0.140(3) 0.118(3) -0.114(3) 0.096(2) -0.093(2)
C1 0.147(9) 0.090(7) 0.067(6) -0.022(6) 0.006(6) -0.023(7)
F1 0.017(5) 0.061(7) 0.047(6) -0.014(4) -0.002(4) 0.008(4)
F10 0.064(7) 0.156(13) 0.118(11) -0.076(9) 0.002(7) 0.046(8)
F2 0.093(4) 0.066(4) 0.074(4) -0.056(3) 0.024(3) -0.019(3)
F3 0.082(4) 0.086(4) 0.064(3) -0.026(3) 0.033(3) 0.001(3)
O6 0.092(6) 0.069(5) 0.114(6) -0.065(5) -0.041(5) 0.013(4)
O7 0.101(6) 0.090(6) 0.062(4) -0.028(4) -0.001(4) 0.033(5)
O8 0.059(5) 0.119(7) 0.152(9) -0.031(6) 0.011(5) 0.019(5)
O9 0.061(4) 0.145(6) 0.119(5) -0.064(4) 0.040(4) -0.039(4)
O10 0.168(7) 0.118(6) 0.117(6) 0.017(5) 0.056(5) 0.049(6)
O11 0.128(7) 0.093(5) 0.117(6) -0.070(5) 0.067(6) -0.043(5)
O12 0.205(13) 0.236(13) 0.118(8) 0.058(9) 0.121(9) 0.155(11)

loop_
_atom_type_symbol
_atom_type_description
_atom_type_scat_dispersion_real
_atom_type_scat_dispersion_imag
_atom_type_scat_source
C C 0.0033 0.0016 'International Tables Vol C Tables 4.2.6.8 and 6.1.1.4'
H H 0.0000 0.0000 'International Tables Vol C Tables 4.2.6.8 and 6.1.1.4'
Ag Ag -0.8971 1.1015 'International Tables Vol C Tables 4.2.6.8 and 6.1.1.4'
F F 0.0171 0.0103 'International Tables Vol C Tables 4.2.6.8 and 6.1.1.4'
N N 0.0061 0.0033 'International Tables Vol C Tables 4.2.6.8 and 6.1.1.4'
O O 0.0106 0.0060 'International Tables Vol C Tables 4.2.6.8 and 6.1.1.4'
S S 0.1246 0.1234 'International Tables Vol C Tables 4.2.6.8 and 6.1.1.4'

loop_
_geom_angle_atom_site_label_1
_geom_angle_atom_site_label_2
_geom_angle_atom_site_label_3
_geom_angle
_geom_angle_site_symmetry_1
_geom_angle_site_symmetry_3
O6 Ag1 O5 82.7(2) . .
O6 Ag1 N8 103.7(3) . .
O5 Ag1 N8 94.2(2) . .
O6 Ag1 N1 88.1(3) . .
O5 Ag1 N1 84.8(2) . .
N8 Ag1 N1 168.0(2) . .
N3 Ag2 N2 133.8(3) . 2_677
N3 Ag2 N6 103.9(3) . 1_565
N2 Ag2 N6 116.8(3) 2_677 1_565
N3 Ag2 O5 105.8(3) . .
N2 Ag2 O5 89.5(3) 2_677 .
N6 Ag2 O5 98.8(2) 1_565 .
N5 Ag3 N7 111.5(3) . .
N5 Ag3 O9 103.8(3) . .
N7 Ag3 O9 92.0(3) . .
N5 Ag3 N4 118.4(2) . .
N7 Ag3 N4 126.8(2) . .
O9 Ag3 N4 93.0(3) . .
N5 Ag3 Ag3 82.29(18) . 2_667
N7 Ag3 Ag3 82.31(18) . 2_667
O9 Ag3 Ag3 172.9(2) . 2_667
N4 Ag3 Ag3 87.02(15) . 2_667
O11 S2 O9 135.4(6) . .
O11 S2 O10 113.0(7) . .
O9 S2 O10 87.9(7) . .
O11 S2 C2 94.5(5) . .
O9 S2 C2 114.1(5) . .
O10 S2 C2 112.2(5) . .
O13 S3 O12 126.4(4) . .
O13 S3 O14 95.9(5) . .
O12 S3 O14 114.1(8) . .
O13 S3 C3 105.2(7) . .
O12 S3 C3 112.8(9) . .
O14 S3 C3 97.8(7) . .
C17 O1 C27 108.2(6) . .
C37 O2 C47 123.8(7) . .
C57 O3 C67 121.2(6) . .
C77 O4 C87 112.6(6) . .
Ag1 O5 Ag2 110.2(2) . .
Ag1 O5 H5D 93.0(16) . .
Ag2 O5 H5D 119.6(18) . .
Ag1 O5 H5E 94.4(17) . .
Ag2 O5 H5E 122.4(18) . .
H5D O5 H5E 109.7(16) . .
C11 N1 Ag1 166.9(5) . .
C21 N2 Ag2 163.2(9) . 2_677
C31 N3 Ag2 163.9(7) . .
C41 N4 Ag3 159.9(6) . .
C51 N5 Ag3 145.3(7) . .
C61 N6 Ag2 163.1(8) . 1_545
C71 N7 Ag3 176.1(6) . .
C81 N8 Ag1 175.4(5) . .
F4 C2 F5 118.9(8) . .
F4 C2 F6 101.1(9) . .
F5 C2 F6 88.4(8) . .
F4 C2 S2 106.2(8) . .
F5 C2 S2 120.7(7) . .
F6 C2 S2 119.7(5) . .
F9 C3 F8 114.5(12) . .
F9 C3 F7 93.1(13) . .
F8 C3 F7 113.4(17) . .
F9 C3 S3 111.7(14) . .
F8 C3 S3 117.1(11) . .
F7 C3 S3 104.0(12) . .
N1 C11 C12 177.2(7) . .
C13 C12 C17 104.7(7) . .
C13 C12 C11 124.9(8) . .
C17 C12 C11 130.5(6) . .
C12 C13 C14 125.6(8) . .
C12 C13 H13A 117.2 . .
C14 C13 H13A 117.2 . .
C15 C14 C13 127.1(7) . .
C15 C14 H14A 116.5 . .
C13 C14 H14A 116.5 . .
C16 C15 C14 112.4(9) . .
C16 C15 H15A 123.8 . .
C14 C15 H15A 123.8 . .
C15 C16 C17 118.9(9) . .
C15 C16 H16A 120.6 . .
C17 C16 H16A 120.6 . .
O1 C17 C12 102.9(6) . .
O1 C17 C16 125.6(7) . .
C12 C17 C16 131.4(6) . .
N2 C21 C22 178.1(11) . .
C21 C22 C27 113.1(8) . .
C21 C22 C23 122.5(8) . .
C27 C22 C23 124.4(7) . .
C24 C23 C22 121.3(8) . .
C24 C23 H23A 119.3 . .
C22 C23 H23A 119.3 . .
C23 C24 C25 114.2(9) . .
C23 C24 H24A 122.9 . .
C25 C24 H24A 122.9 . .
C24 C25 C26 126.2(8) . .
C24 C25 H25A 116.9 . .
C26 C25 H25A 116.9 . .
C27 C26 C25 118.6(8) . .
C27 C26 H26A 120.7 . .
C25 C26 H26A 120.7 . .
C26 C27 C22 115.3(8) . .
C26 C27 O1 120.9(7) . .
C22 C27 O1 123.6(7) . .
N3 C31 C32 178.2(10) . .
C31 C32 C33 117.4(7) . .
C31 C32 C37 119.2(7) . .
C33 C32 C37 123.2(7) . .
C34 C33 C32 115.1(7) . .
C34 C33 H33A 122.5 . .
C32 C33 H33A 122.5 . .
C33 C34 C35 119.8(7) . .
C33 C34 H34A 120.1 . .
C35 C34 H34A 120.1 . .
C36 C35 C34 126.1(7) . .
C36 C35 H35A 117.0 . .
C34 C35 H35A 117.0 . .
C37 C36 C35 113.4(8) . .
C37 C36 H36A 123.3 . .
C35 C36 H36A 123.3 . .
C36 C37 O2 119.8(8) . .
C36 C37 C32 122.2(7) . .
O2 C37 C32 117.9(7) . .
N4 C41 C42 177.5(9) . .
C43 C42 C41 117.7(10) . .
C43 C42 C47 112.4(9) . .
C41 C42 C47 129.4(8) . .
C42 C43 C44 120.3(12) . .
C42 C43 H43A 119.9 . .
C44 C43 H43A 119.9 . .
C43 C44 C45 124.6(12) . .
C43 C44 H44A 117.7 . .
C45 C44 H44A 117.7 . .
C46 C45 C44 116.1(11) . .
C46 C45 H45A 121.9 . .
C44 C45 H45A 121.9 . .
C45 C46 C47 118.7(12) . .
C45 C46 H46A 120.7 . .
C47 C46 H46A 120.7 . .
O2 C47 C46 116.7(9) . .
O2 C47 C42 115.4(8) . .
C46 C47 C42 127.8(9) . .
N5 C51 C52 175.6(10) . .
C51 C52 C53 116.8(7) . .
C51 C52 C57 117.9(7) . .
C53 C52 C57 125.2(7) . .
C54 C53 C52 116.2(9) . .
C54 C53 H53A 121.9 . .
C52 C53 H53A 121.9 . .
C53 C54 C55 118.6(9) . .
C53 C54 H54A 120.7 . .
C55 C54 H54A 120.7 . .
C56 C55 C54 124.0(8) . .
C56 C55 H55A 118.0 . .
C54 C55 H55A 118.0 . .
C57 C56 C55 118.7(8) . .
C57 C56 H56A 120.6 . .
C55 C56 H56A 120.6 . .
C56 C57 O3 123.5(8) . .
C56 C57 C52 117.2(8) . .
O3 C57 C52 119.3(6) . .
N6 C61 C62 178.1(10) . .
C63 C62 C61 115.1(8) . .
C63 C62 C67 121.9(7) . .
C61 C62 C67 123.0(7) . .
C62 C63 C64 114.1(9) . .
C62 C63 H63A 122.9 . .
C64 C63 H63A 122.9 . .
C63 C64 C65 124.1(9) . .
C63 C64 H64A 117.9 . .
C65 C64 H64A 117.9 . .
C66 C65 C64 122.9(9) . .
C66 C65 H65A 118.6 . .
C64 C65 H65A 118.6 . .
C65 C66 C67 114.8(9) . .
C65 C66 H66A 122.6 . .
C67 C66 H66A 122.6 . .
O3 C67 C66 116.6(7) . .
O3 C67 C62 121.0(7) . .
C66 C67 C62 122.1(7) . .
N7 C71 C72 177.2(8) . .
C71 C72 C73 120.3(8) . .
C71 C72 C77 121.3(7) . .
C73 C72 C77 118.4(8) . .
C74 C73 C72 117.6(10) . .
C74 C73 H73A 121.2 . .
C72 C73 H73A 121.2 . .
C75 C74 C73 123.1(10) . .
C75 C74 H74A 118.4 . .
C73 C74 H74A 118.4 . .
C76 C75 C74 118.2(11) . .
C76 C75 H75A 120.9 . .
C74 C75 H75A 120.9 . .
C77 C76 C75 122.1(12) . .
C77 C76 H76A 118.9 . .
C75 C76 H76A 118.9 . .
C76 C77 O4 125.5(8) . .
C76 C77 C72 120.4(8) . .
O4 C77 C72 114.0(7) . .
N8 C81 C82 179.1(7) . .
C87 C82 C81 129.4(7) . .
C87 C82 C83 105.3(7) . .
C81 C82 C83 125.3(7) . .
C82 C83 C84 126.8(8) . .
C82 C83 H83A 116.6 . .
C84 C83 H83A 116.6 . .
C85 C84 C83 123.1(10) . .
C85 C84 H84A 118.4 . .
C83 C84 H84A 118.4 . .
C86 C85 C84 113.6(10) . .
C86 C85 H85A 123.2 . .
C84 C85 H85A 123.2 . .
C85 C86 C87 123.7(8) . .
C85 C86 H86A 118.2 . .
C87 C86 H86A 118.2 . .
O4 C87 C82 103.7(7) . .
O4 C87 C86 128.8(7) . .
C82 C87 C86 127.5(7) . .
O6 S1 O8 98.4(5) . .
O6 S1 O7 141.4(5) . .
O8 S1 O7 93.5(6) . .
O6 S1 C1 97.9(5) . .
O8 S1 C1 102.5(6) . .
O7 S1 C1 115.2(4) . .
F2 C1 F3 125.1(7) . .
F2 C1 F1 94.1(8) . .
F3 C1 F1 101.3(8) . .
F2 C1 S1 101.9(5) . .
F3 C1 S1 125.5(6) . .
F1 C1 S1 101.1(7) . .
F2 C1 F10 88.0(7) . .
F3 C1 F10 77.9(8) . .
F1 C1 F10 177.8(9) . .
S1 C1 F10 77.9(6) . .
O8 F10 C1 90.8(7) . .
S1 O6 Ag1 126.8(5) . .
S1 O8 F10 87.3(6) . .
S2 O9 Ag3 158.4(7) . .

loop_
_geom_bond_atom_site_label_1
_geom_bond_atom_site_label_2
_geom_bond_distance
_geom_bond_site_symmetry_2
Ag1 O6 2.456(6) .
Ag1 O5 2.498(6) .
Ag1 N8 2.555(8) .
Ag1 N1 2.589(9) .
Ag2 N3 1.961(7) .
Ag2 N2 2.119(7) 2_677
Ag2 N6 2.524(8) 1_565
Ag2 O5 2.598(7) .
Ag3 N5 2.046(6) .
Ag3 N7 2.191(7) .
Ag3 O9 2.468(7) .
Ag3 N4 2.625(7) .
Ag3 Ag3 3.3632(13) 2_667
S2 O11 1.374(6) .
S2 O9 1.424(6) .
S2 O10 1.522(7) .
S2 C2 1.838(10) .
S3 O13 1.343(6) .
S3 O12 1.504(10) .
S3 O14 1.599(9) .
S3 C3 1.740(14) .
O1 C17 1.375(9) .
O1 C27 1.451(10) .
O2 C37 1.324(9) .
O2 C47 1.375(11) .
O3 C57 1.339(10) .
O3 C67 1.394(9) .
O4 C77 1.380(9) .
O4 C87 1.462(10) .
O5 H5D 0.837(10) .
O5 H5E 0.829(10) .
N1 C11 1.387(11) .
N2 C21 1.103(11) .
N2 Ag2 2.119(7) 2_677
N3 C31 1.042(9) .
N4 C41 1.298(10) .
N5 C51 1.061(9) .
N6 C61 1.167(11) .
N6 Ag2 2.524(7) 1_545
N7 C71 1.140(10) .
N8 C81 1.384(11) .
F4 C2 1.182(10) .
F5 C2 1.349(10) .
F6 C2 1.526(13) .
F7 C3 1.435(19) .
F8 C3 1.35(2) .
F9 C3 1.256(17) .
C11 C12 1.528(8) .
C12 C13 1.392(10) .
C12 C17 1.510(12) .
C13 C14 1.556(14) .
C13 H13A 0.9500 .
C14 C15 1.471(15) .
C14 H14A 0.9500 .
C15 C16 1.354(11) .
C15 H15A 0.9500 .
C16 C17 1.599(12) .
C16 H16A 0.9500 .
C21 C22 1.365(12) .
C22 C27 1.385(11) .
C22 C23 1.436(13) .
C23 C24 1.284(12) .
C23 H23A 0.9500 .
C24 C25 1.371(13) .
C24 H24A 0.9500 .
C25 C26 1.452(13) .
C25 H25A 0.9500 .
C26 C27 1.306(10) .
C26 H26A 0.9500 .
C31 C32 1.324(10) .
C32 C33 1.345(10) .
C32 C37 1.429(11) .
C33 C34 1.287(10) .
C33 H33A 0.9500 .
C34 C35 1.439(11) .
C34 H34A 0.9500 .
C35 C36 1.313(12) .
C35 H35A 0.9500 .
C36 C37 1.289(11) .
C36 H36A 0.9500 .
C41 C42 1.504(9) .
C42 C43 1.376(15) .
C42 C47 1.514(14) .
C43 C44 1.498(17) .
C43 H43A 0.9500 .
C44 C45 1.53(2) .
C44 H44A 0.9500 .
C45 C46 1.321(17) .
C45 H45A 0.9500 .
C46 C47 1.497(14) .
C46 H46A 0.9500 .
C51 C52 1.337(11) .
C52 C53 1.381(12) .
C52 C57 1.430(11) .
C53 C54 1.332(12) .
C53 H53A 0.9500 .
C54 C55 1.432(14) .
C54 H54A 0.9500 .
C55 C56 1.358(14) .
C55 H55A 0.9500 .
C56 C57 1.321(11) .
C56 H56A 0.9500 .
C61 C62 1.480(11) .
C62 C63 1.412(12) .
C62 C67 1.553(12) .
C63 C64 1.416(14) .
C63 H63A 0.9500 .
C64 C65 1.491(17) .
C64 H64A 0.9500 .
C65 C66 1.410(15) .
C65 H65A 0.9500 .
C66 C67 1.414(12) .
C66 H66A 0.9500 .
C71 C72 1.384(12) .
C72 C73 1.389(11) .
C72 C77 1.430(11) .
C73 C74 1.387(17) .
C73 H73A 0.9500 .
C74 C75 1.37(2) .
C74 H74A 0.9500 .
C75 C76 1.349(17) .
C75 H75A 0.9500 .
C76 C77 1.338(13) .
C76 H76A 0.9500 .
C81 C82 1.519(9) .
C82 C87 1.509(10) .
C82 C83 1.547(13) .
C83 C84 1.571(16) .
C83 H83A 0.9500 .
C84 C85 1.446(14) .
C84 H84A 0.9500 .
C85 C86 1.446(15) .
C85 H85A 0.9500 .
C86 C87 1.567(13) .
C86 H86A 0.9500 .
S1 O6 1.453(7) .
S1 O8 1.557(7) .
S1 O7 1.557(8) .
S1 C1 1.713(8) .
C1 F2 1.380(7) .
C1 F3 1.390(7) .
C1 F1 1.422(9) .
C1 F10 1.871(15) .
F10 O8 1.709(17) .

loop_
_platon_squeeze_void_nr
_platon_squeeze_void_average_x
_platon_squeeze_void_average_y
_platon_squeeze_void_average_z
_platon_squeeze_void_volume
_platon_squeeze_void_count_electrons
_platon_squeeze_void_content
1 0.000 0.500 0.500 286 108 ' '
